data_4505749
loop_
_publ_author_name
'Fourmigu\'e, Marc'
'M\'ezi\`ere, C\'ecile'
'Dolou, S\'ebastien'

_publ_section_title
;
 Bifurcated Hydrogen Bonds as a Key Feature in the Solid State
 Organization of Paramagnetic Dithiolene Complexes
;
_journal_issue 5
_journal_name_full 'Crystal Growth &amp; Design'
_journal_page_first 805
_journal_paper_doi 10.1021/cg0340805
_journal_volume 3
_journal_year 2003
_chemical_compound_source 'synthesis as described'
_chemical_formula_moiety 'C8 N4 Ni S4, C3 H10 N, (C2 H6 O)0.4'
_chemical_formula_structural 'C11 H10 N5 NI S4'
_chemical_formula_sum 'C11.8 H12 N5 Ni O0.4 S4'
_chemical_formula_weight 417.21
_chemical_name_common 'HNMe3, Ni(mnt)2'
_chemical_name_systematic
;
Trimethylammonium, bis(dicyanoethylene-1,2-dithiolato)nickelate
ethanol solvate
;
_space_group_IT_number 2
_symmetry_cell_setting triclinic
_symmetry_Int_Tables_number 2
_symmetry_space_group_name_Hall '-P 1'
_symmetry_space_group_name_H-M 'P -1'
_atom_sites_solution_hydrogens geom
_atom_sites_solution_primary direct
_atom_sites_solution_secondary difmap
_audit_creation_date 2002-05-30T16:12:38-00:00
_audit_creation_method 'WinGX routine CIF_UPDATE'
_cell_angle_alpha 86.097(13)
_cell_angle_beta 80.736(14)
_cell_angle_gamma 70.242(14)
_cell_formula_units_Z 5
_cell_length_a 11.4302(15)
_cell_length_b 13.7495(14)
_cell_length_c 15.4235(17)
_cell_measurement_reflns_used 7122
_cell_measurement_temperature 293(2)
_cell_measurement_theta_max 25.7
_cell_measurement_theta_min 2.05
_cell_measurement_wavelength 0.71073
_cell_volume 2251.3(5)
_computing_cell_refinement 'CELL (Stoe -IPDS)'
_computing_data_collection 'EXPOSE (Stoe-IPDS)'
_computing_data_reduction 'INTEGRATE (Stoe-IPDS)'
_computing_structure_refinement 'SHELXL-97 (Sheldrick, 1997)'
_computing_structure_solution 'SHELXS-97 (Sheldrick, 1997)'
_diffrn_ambient_temperature 293(2)
_diffrn_detector_area_resol_mean 6.66
_diffrn_measured_fraction_theta_full 0.927
_diffrn_measured_fraction_theta_max 0.927
_diffrn_measurement_device_type 'Stoe IPDS'
_diffrn_measurement_method 'oscillation, phi incr. 1.2 deg.'
_diffrn_radiation_monochromator graphite
_diffrn_radiation_probe x-ray
_diffrn_radiation_source 'fine-focus sealed tube'
_diffrn_radiation_type MoK\a
_diffrn_radiation_wavelength 0.71073
_diffrn_reflns_av_unetI/netI 0.1365
_diffrn_reflns_limit_h_max 14
_diffrn_reflns_limit_h_min -14
_diffrn_reflns_limit_k_max 15
_diffrn_reflns_limit_k_min -16
_diffrn_reflns_limit_l_max 18
_diffrn_reflns_limit_l_min -18
_diffrn_reflns_number 22135
_diffrn_reflns_theta_full 25.93
_diffrn_reflns_theta_max 25.93
_diffrn_reflns_theta_min 2.03
_exptl_absorpt_coefficient_mu 1.544
_exptl_absorpt_correction_T_max 0.7384
_exptl_absorpt_correction_T_min 0.7197
_exptl_absorpt_correction_type multi-scan
_exptl_absorpt_process_details
;
        [c.f. r.h. blessing, acta cryst. (1995), a51, 33-38]
;
_exptl_crystal_colour black
_exptl_crystal_density_diffrn 1.539
_exptl_crystal_density_method 'not measured'
_exptl_crystal_description 'elongated plate'
_exptl_crystal_F_000 1065
_exptl_crystal_size_max 0.366
_exptl_crystal_size_mid 0.254
_exptl_crystal_size_min 0.054
_refine_diff_density_max 0.471
_refine_diff_density_min -0.429
_refine_diff_density_rms 0.076
_refine_ls_extinction_method none
_refine_ls_goodness_of_fit_ref 0.681
_refine_ls_hydrogen_treatment constr
_refine_ls_matrix_type full
_refine_ls_number_parameters 497
_refine_ls_number_reflns 8132
_refine_ls_number_restraints 0
_refine_ls_restrained_S_all 0.681
_refine_ls_R_factor_all 0.123
_refine_ls_R_factor_gt 0.0454
_refine_ls_shift/su_max 0.009
_refine_ls_shift/su_mean 0
_refine_ls_structure_factor_coef Fsqd
_refine_ls_weighting_details 'calc w=1/[\s^2^(Fo^2^)+(0.0667P)^2^+0.0000P] where P=(Fo^2^+2Fc^2^)/3'
_refine_ls_weighting_scheme calc
_refine_ls_wR_factor_gt 0.0962
_refine_ls_wR_factor_ref 0.1202
_reflns_number_gt 3624
_reflns_number_total 8132
_reflns_threshold_expression >2sigma(I)
_cod_data_source_file cg0340805si20030519_093723.cif
_cod_data_source_block multisca
_cod_original_cell_volume 2251.3(4)
_cod_original_formula_sum 'C11.80 H12 N5 Ni O0.40 S4'
_cod_database_code 4505749

loop_
_symmetry_equiv_pos_as_xyz
'x, y, z'
'-x, -y, -z'

loop_
_atom_site_label
_atom_site_type_symbol
_atom_site_fract_x
_atom_site_fract_y
_atom_site_fract_z
_atom_site_U_iso_or_equiv
_atom_site_adp_type
_atom_site_occupancy
_atom_site_symmetry_multiplicity
_atom_site_calc_flag
_atom_site_refinement_flags
NiA Ni 0 0.5 0 0.0491(3) Uani 1 2 d S
S1A S -0.01651(17) 0.35329(14) 0.04335(10) 0.0630(5) Uani 1 1 d .
S2A S -0.04831(17) 0.55871(14) 0.13111(10) 0.0640(5) Uani 1 1 d .
N1A N -0.0903(7) 0.2113(6) 0.2453(5) 0.103(2) Uani 1 1 d .
N2A N -0.1132(8) 0.4705(7) 0.3605(4) 0.130(3) Uani 1 1 d .
C1A C -0.0549(5) 0.3656(5) 0.1545(4) 0.0575(17) Uani 1 1 d .
C2A C -0.0672(6) 0.4559(6) 0.1931(4) 0.0596(18) Uani 1 1 d .
C3A C -0.0739(6) 0.2797(7) 0.2047(4) 0.072(2) Uani 1 1 d .
C4A C -0.0951(7) 0.4653(6) 0.2868(5) 0.083(2) Uani 1 1 d .
NiB Ni 0.41779(8) 0.13812(6) 0.03582(4) 0.0458(2) Uani 1 1 d .
S1B S 0.29807(15) 0.18849(14) -0.06365(9) 0.0562(4) Uani 1 1 d .
S2B S 0.57994(15) 0.14062(13) -0.05451(9) 0.0544(4) Uani 1 1 d .
S3B S 0.53896(15) 0.08335(13) 0.13405(9) 0.0545(4) Uani 1 1 d .
S4B S 0.25636(16) 0.13440(15) 0.12628(9) 0.0637(5) Uani 1 1 d .
N1B N 0.3073(7) 0.2711(5) -0.2975(3) 0.091(2) Uani 1 1 d .
N2B N 0.6762(6) 0.1988(5) -0.2864(4) 0.090(2) Uani 1 1 d .
N3B N 0.5339(7) -0.0109(5) 0.3654(4) 0.100(2) Uani 1 1 d .
N4B N 0.1648(6) 0.0700(6) 0.3593(4) 0.108(3) Uani 1 1 d .
C1B C 0.3980(6) 0.2030(4) -0.1546(3) 0.0479(15) Uani 1 1 d .
C2B C 0.5225(6) 0.1807(4) -0.1511(3) 0.0463(15) Uani 1 1 d .
C3B C 0.3459(6) 0.2418(5) -0.2346(4) 0.0583(17) Uani 1 1 d .
C4B C 0.6088(7) 0.1919(5) -0.2266(4) 0.0624(18) Uani 1 1 d .
C5B C 0.4408(6) 0.0655(4) 0.2243(3) 0.0500(16) Uani 1 1 d .
C6B C 0.4936(7) 0.0238(5) 0.3028(4) 0.0640(19) Uani 1 1 d .
C7B C 0.3161(6) 0.0887(5) 0.2213(3) 0.0518(16) Uani 1 1 d .
C8B C 0.2311(7) 0.0770(6) 0.2976(4) 0.070(2) Uani 1 1 d .
NiC Ni 0.66183(7) 0.45270(6) 0.01316(4) 0.0431(2) Uani 1 1 d .
S1C S 0.64330(15) 0.31922(12) 0.08714(8) 0.0513(4) Uani 1 1 d .
S2C S 0.60542(16) 0.54665(13) 0.12814(9) 0.0534(4) Uani 1 1 d .
S3C S 0.72025(16) 0.35936(13) -0.10276(9) 0.0540(4) Uani 1 1 d .
S4C S 0.67398(15) 0.58840(12) -0.05942(9) 0.0518(4) Uani 1 1 d .
N1C N 0.5663(7) 0.2378(5) 0.3185(3) 0.091(2) Uani 1 1 d .
N2C N 0.5158(8) 0.5314(6) 0.3681(4) 0.113(3) Uani 1 1 d .
N3C N 0.8365(7) 0.3753(6) -0.3411(4) 0.097(2) Uani 1 1 d .
N4C N 0.7667(6) 0.6731(5) -0.2841(3) 0.086(2) Uani 1 1 d .
C1C C 0.6000(5) 0.3629(5) 0.1931(3) 0.0476(15) Uani 1 1 d .
C2C C 0.5831(5) 0.4625(5) 0.2110(3) 0.0487(15) Uani 1 1 d .
C3C C 0.5816(6) 0.2907(6) 0.2628(4) 0.0621(18) Uani 1 1 d .
C4C C 0.7266(5) 0.5442(5) -0.1641(3) 0.0478(15) Uani 1 1 d .
C5C C 0.5449(7) 0.5017(6) 0.2987(4) 0.070(2) Uani 1 1 d .
C6C C 0.7485(6) 0.4439(5) -0.1838(3) 0.0521(16) Uani 1 1 d .
C7C C 0.7968(7) 0.4055(5) -0.2703(4) 0.0649(19) Uani 1 1 d .
C8C C 0.7487(6) 0.6169(6) -0.2309(4) 0.0638(19) Uani 1 1 d .
N1 N 0.2391(7) 0.7877(7) 0.4763(4) 0.109(3) Uani 1 1 d .
H1 H 0.2524 0.7771 0.4175 0.13 Uiso 1 1 calc R
C1 C 0.2747(13) 0.6847(9) 0.5192(7) 0.167(5) Uani 1 1 d .
H1A H 0.3635 0.6504 0.5043 0.251 Uiso 1 1 calc R
H1B H 0.2301 0.6445 0.4994 0.251 Uiso 1 1 calc R
H1C H 0.2536 0.6922 0.5817 0.251 Uiso 1 1 calc R
C2 C 0.1118(11) 0.8404(13) 0.4991(11) 0.244(9) Uani 1 1 d .
H2A H 0.0906 0.9072 0.4707 0.366 Uiso 1 1 calc R
H2B H 0.0925 0.8487 0.5616 0.366 Uiso 1 1 calc R
H2C H 0.0643 0.802 0.4806 0.366 Uiso 1 1 calc R
C3 C 0.3154(15) 0.8497(13) 0.4917(8) 0.223(8) Uani 1 1 d .
H3A H 0.4027 0.8112 0.4751 0.335 Uiso 1 1 calc R
H3B H 0.3001 0.8664 0.5528 0.335 Uiso 1 1 calc R
H3C H 0.2933 0.9123 0.4572 0.335 Uiso 1 1 calc R
N2 N 0.7519(8) 0.6936(7) 0.4997(8) 0.166(5) Uani 1 1 d .
H2 H 0.7498 0.6932 0.441 0.199 Uiso 1 1 calc R
C4 C 0.6889(9) 0.6210(8) 0.5188(5) 0.109(3) Uani 1 1 d .
H4A H 0.6003 0.6552 0.5197 0.164 Uiso 1 1 calc R
H4B H 0.7042 0.5894 0.5752 0.164 Uiso 1 1 calc R
H4C H 0.7192 0.5689 0.4746 0.164 Uiso 1 1 calc R
C5 C 0.6811(10) 0.7994(8) 0.5068(6) 0.123(3) Uani 1 1 d .
H5A H 0.5935 0.8084 0.5099 0.184 Uiso 1 1 calc R
H5B H 0.707 0.8361 0.4563 0.184 Uiso 1 1 calc R
H5C H 0.6946 0.8259 0.5589 0.184 Uiso 1 1 calc R
C6 C 0.8791(9) 0.6631(10) 0.4889(6) 0.143(4) Uani 1 1 d .
H6A H 0.9131 0.5895 0.482 0.215 Uiso 1 1 calc R
H6B H 0.9054 0.6818 0.5396 0.215 Uiso 1 1 calc R
H6C H 0.9088 0.6964 0.4376 0.215 Uiso 1 1 calc R
N3 N -0.004(3) -0.004(2) 0.0212(8) 0.063(5) Uani 0.5 1 d P
H3 H -0.0124 -0.011 0.0808 0.075 Uiso 0.5 1 calc PR
C7 C -0.081(3) -0.052(3) -0.002(2) 0.205(15) Uani 0.5 1 d P
H7A H -0.1657 -0.0173 0.0242 0.308 Uiso 0.5 1 calc PR
H7B H -0.0544 -0.1226 0.0177 0.308 Uiso 0.5 1 calc PR
H7C H -0.0761 -0.0494 -0.0649 0.308 Uiso 0.5 1 calc PR
C8 C -0.044(3) 0.1145(16) 0.0045(19) 0.164(11) Uani 0.5 1 d P
H8A H 0.0163 0.1404 0.0224 0.246 Uiso 0.5 1 calc PR
H8B H -0.1253 0.1473 0.0376 0.246 Uiso 0.5 1 calc PR
H8C H -0.048 0.1289 -0.057 0.246 Uiso 0.5 1 calc PR
C9 C 0.1298(11) -0.0555(13) -0.0080(8) 0.214(17) Uani 0.5 1 d P
H9A H 0.1771 -0.0183 0.0128 0.32 Uiso 0.5 1 calc PR
H9B H 0.1454 -0.0568 -0.071 0.32 Uiso 0.5 1 calc PR
H9C H 0.1548 -0.1249 0.015 0.32 Uiso 0.5 1 calc PR
O1 O 0.9691(11) 1.0054(13) 0.2094(8) 0.591(18) Uiso 1 1 d R
C10 C 0.8940(11) 0.9368(13) 0.2822(8) 0.318(11) Uiso 1 1 d R
H10A H 0.9128 0.9376 0.3413 0.382 Uiso 1 1 calc R
H10B H 0.8037 0.9637 0.283 0.382 Uiso 1 1 calc R
C11 C 0.9436(11) 0.8422(13) 0.2485(8) 0.423(17) Uiso 1 1 d R
H11A H 0.9084 0.796 0.2841 0.634 Uiso 1 1 calc R
H11B H 1.033 0.8184 0.2475 0.634 Uiso 1 1 calc R
H11C H 0.9249 0.8443 0.1898 0.634 Uiso 1 1 calc R

loop_
_atom_site_aniso_label
_atom_site_aniso_U_11
_atom_site_aniso_U_22
_atom_site_aniso_U_33
_atom_site_aniso_U_23
_atom_site_aniso_U_13
_atom_site_aniso_U_12
NiA 0.0402(7) 0.0527(8) 0.0510(6) -0.0033(5) -0.0039(5) -0.0117(5)
S1A 0.0691(12) 0.0571(12) 0.0614(9) -0.0016(8) -0.0055(8) -0.0208(9)
S2A 0.0660(12) 0.0639(13) 0.0579(9) -0.0094(8) 0.0000(8) -0.0186(9)
N1A 0.094(5) 0.095(6) 0.111(5) 0.039(4) -0.014(4) -0.030(4)
N2A 0.170(8) 0.137(7) 0.057(4) -0.009(4) 0.013(4) -0.031(6)
C1A 0.037(4) 0.063(5) 0.064(4) 0.010(3) -0.004(3) -0.010(3)
C2A 0.058(4) 0.067(5) 0.046(3) -0.003(3) -0.002(3) -0.013(4)
C3A 0.056(5) 0.086(6) 0.068(4) 0.014(4) -0.008(3) -0.017(4)
C4A 0.084(6) 0.089(6) 0.063(4) -0.008(4) -0.001(4) -0.015(5)
NiB 0.0566(5) 0.0464(5) 0.0335(3) 0.0016(3) -0.0057(3) -0.0171(4)
S1B 0.0576(11) 0.0678(12) 0.0405(7) 0.0039(7) -0.0074(7) -0.0180(9)
S2B 0.0580(10) 0.0641(12) 0.0413(7) 0.0015(7) -0.0056(7) -0.0218(8)
S3B 0.0621(11) 0.0585(11) 0.0430(7) 0.0059(7) -0.0090(7) -0.0208(8)
S4B 0.0621(11) 0.0824(14) 0.0425(8) 0.0095(8) -0.0057(7) -0.0218(10)
N1B 0.119(6) 0.097(5) 0.045(3) 0.008(3) -0.022(3) -0.018(4)
N2B 0.102(5) 0.109(6) 0.057(3) -0.003(3) 0.017(3) -0.046(4)
N3B 0.126(6) 0.094(5) 0.061(3) 0.017(3) -0.032(4) -0.006(4)
N4B 0.086(5) 0.146(7) 0.067(4) 0.029(4) 0.011(4) -0.022(5)
C1B 0.071(5) 0.037(4) 0.036(3) -0.001(2) -0.007(3) -0.019(3)
C2B 0.066(4) 0.037(4) 0.037(3) -0.004(2) -0.001(3) -0.020(3)
C3B 0.076(5) 0.055(4) 0.035(3) 0.000(3) -0.005(3) -0.012(3)
C4B 0.080(5) 0.062(5) 0.044(3) -0.007(3) 0.004(3) -0.027(4)
C5B 0.071(5) 0.039(4) 0.037(3) 0.001(2) -0.011(3) -0.013(3)
C6B 0.080(5) 0.052(5) 0.051(4) 0.004(3) -0.010(3) -0.011(4)
C7B 0.067(5) 0.043(4) 0.041(3) 0.003(2) -0.003(3) -0.015(3)
C8B 0.074(5) 0.074(5) 0.047(3) 0.008(3) 0.000(3) -0.010(4)
NiC 0.0466(5) 0.0445(5) 0.0372(3) -0.0001(3) -0.0055(3) -0.0141(3)
S1C 0.0677(11) 0.0456(10) 0.0408(7) -0.0008(6) -0.0038(7) -0.0208(8)
S2C 0.0663(11) 0.0466(11) 0.0446(7) -0.0039(6) -0.0059(7) -0.0157(8)
S3C 0.0698(11) 0.0511(11) 0.0416(7) -0.0030(6) -0.0006(7) -0.0238(8)
S4C 0.0642(11) 0.0445(10) 0.0448(7) 0.0025(6) -0.0063(7) -0.0170(8)
N1C 0.145(6) 0.092(5) 0.047(3) 0.014(3) -0.005(3) -0.060(5)
N2C 0.153(7) 0.125(7) 0.056(4) -0.025(4) 0.005(4) -0.046(5)
N3C 0.129(6) 0.109(6) 0.054(3) -0.012(3) 0.009(4) -0.048(5)
N4C 0.125(6) 0.089(5) 0.049(3) 0.010(3) -0.004(3) -0.047(4)
C1C 0.048(4) 0.055(5) 0.038(3) 0.005(3) -0.008(2) -0.015(3)
C2C 0.050(4) 0.056(5) 0.038(3) -0.003(3) -0.006(2) -0.015(3)
C3C 0.077(5) 0.072(5) 0.042(3) -0.003(3) -0.005(3) -0.032(4)
C4C 0.052(4) 0.057(5) 0.035(3) 0.008(3) -0.005(2) -0.021(3)
C5C 0.089(5) 0.069(5) 0.051(4) -0.006(3) -0.003(4) -0.026(4)
C6C 0.055(4) 0.063(5) 0.039(3) 0.002(3) -0.003(3) -0.022(3)
C7C 0.079(5) 0.068(5) 0.047(3) -0.003(3) -0.001(3) -0.025(4)
C8C 0.073(5) 0.073(5) 0.047(3) 0.003(3) -0.008(3) -0.026(4)
N1 0.098(6) 0.173(8) 0.057(4) 0.021(4) -0.010(4) -0.053(6)
C1 0.253(16) 0.109(10) 0.111(8) -0.021(7) -0.059(9) -0.005(9)
C2 0.089(10) 0.253(19) 0.31(2) -0.042(15) 0.060(11) 0.018(11)
C3 0.271(18) 0.31(2) 0.197(12) 0.147(13) -0.159(13) -0.213(17)
N2 0.080(6) 0.109(8) 0.286(13) 0.078(8) -0.026(7) -0.018(6)
C4 0.113(8) 0.126(9) 0.091(6) -0.023(5) 0.010(5) -0.050(7)
C5 0.152(10) 0.099(8) 0.104(6) -0.001(5) -0.037(6) -0.017(7)
C6 0.074(7) 0.218(14) 0.127(8) -0.051(8) 0.006(6) -0.035(8)
N3 0.064(8) 0.062(10) 0.066(13) -0.019(15) -0.015(16) -0.021(6)
C7 0.16(3) 0.20(4) 0.33(4) 0.03(3) -0.13(3) -0.12(3)
C8 0.16(3) 0.057(18) 0.27(3) -0.047(16) -0.06(2) -0.005(16)
C9 0.036(14) 0.24(4) 0.34(4) -0.04(4) -0.054(18) 0.01(2)

loop_
_atom_type_symbol
_atom_type_description
_atom_type_scat_dispersion_real
_atom_type_scat_dispersion_imag
_atom_type_scat_source
C C 0.0033 0.0016 'International Tables Vol C Tables 4.2.6.8 and 6.1.1.4'
H H 0 0 'International Tables Vol C Tables 4.2.6.8 and 6.1.1.4'
N N 0.0061 0.0033 'International Tables Vol C Tables 4.2.6.8 and 6.1.1.4'
Ni Ni 0.3393 1.1124 'International Tables Vol C Tables 4.2.6.8 and 6.1.1.4'
S S 0.1246 0.1234 'International Tables Vol C Tables 4.2.6.8 and 6.1.1.4'
O O 0.0106 0.006 'International Tables Vol C Tables 4.2.6.8 and 6.1.1.4'

loop_
_geom_angle_atom_site_label_1
_geom_angle_atom_site_label_2
_geom_angle_atom_site_label_3
_geom_angle
_geom_angle_site_symmetry_1
_geom_angle_site_symmetry_3
S1A NiA S1A 180 2_565 .
S1A NiA S2A 92.61(7) 2_565 2_565
S1A NiA S2A 87.39(7) . 2_565
S1A NiA S2A 87.39(7) 2_565 .
S1A NiA S2A 92.61(7) . .
S2A NiA S2A 180.00(10) 2_565 .
C1A S1A NiA 103.5(3) . .
C2A S2A NiA 102.9(2) . .
C2A C1A C3A 121.9(6) . .
C2A C1A S1A 120.1(5) . .
C3A C1A S1A 118.0(6) . .
C1A C2A C4A 120.3(6) . .
C1A C2A S2A 120.8(4) . .
C4A C2A S2A 118.8(6) . .
N1A C3A C1A 179.4(9) . .
N2A C4A C2A 177.7(9) . .
S4B NiB S2B 179.57(9) . .
S4B NiB S3B 92.17(6) . .
S2B NiB S3B 87.62(7) . .
S4B NiB S1B 88.00(7) . .
S2B NiB S1B 92.21(6) . .
S3B NiB S1B 178.37(8) . .
C1B S1B NiB 103.3(2) . .
C2B S2B NiB 103.7(2) . .
C5B S3B NiB 103.5(2) . .
C7B S4B NiB 103.5(2) . .
C2B C1B C3B 121.2(5) . .
C2B C1B S1B 120.6(4) . .
C3B C1B S1B 118.1(5) . .
C1B C2B C4B 121.9(5) . .
C1B C2B S2B 120.1(4) . .
C4B C2B S2B 117.9(5) . .
N1B C3B C1B 178.9(7) . .
N2B C4B C2B 178.5(7) . .
C7B C5B C6B 121.2(5) . .
C7B C5B S3B 120.6(4) . .
C6B C5B S3B 118.2(5) . .
N3B C6B C5B 178.3(8) . .
C5B C7B C8B 121.4(5) . .
C5B C7B S4B 120.3(4) . .
C8B C7B S4B 118.3(5) . .
N4B C8B C7B 177.8(9) . .
S4C NiC S2C 86.61(6) . .
S4C NiC S1C 178.16(8) . .
S2C NiC S1C 92.53(6) . .
S4C NiC S3C 92.84(6) . .
S2C NiC S3C 179.26(8) . .
S1C NiC S3C 88.03(6) . .
C1C S1C NiC 102.9(2) . .
C2C S2C NiC 103.3(2) . .
C6C S3C NiC 102.8(2) . .
C4C S4C NiC 102.7(2) . .
C2C C1C C3C 121.0(5) . .
C2C C1C S1C 120.8(4) . .
C3C C1C S1C 118.2(5) . .
C1C C2C C5C 122.0(5) . .
C1C C2C S2C 120.4(4) . .
C5C C2C S2C 117.6(5) . .
N1C C3C C1C 177.6(7) . .
C6C C4C C8C 121.1(5) . .
C6C C4C S4C 121.6(4) . .
C8C C4C S4C 117.3(5) . .
N2C C5C C2C 179.2(9) . .
C4C C6C C7C 122.0(5) . .
C4C C6C S3C 119.9(4) . .
C7C C6C S3C 118.1(5) . .
N3C C7C C6C 179.2(8) . .
N4C C8C C4C 179.2(8) . .
C2 N1 C3 111.6(13) . .
C2 N1 C1 110.7(10) . .
C3 N1 C1 113.9(9) . .
C6 N2 C4 120.8(9) . .
C6 N2 C5 119.7(10) . .
C4 N2 C5 118.6(9) . .
C7 N3 C9 115(3) . .
C7 N3 C8 116(3) . .
C9 N3 C8 112(2) . .
C11 C10 O1 101.6 . .

loop_
_geom_bond_atom_site_label_1
_geom_bond_atom_site_label_2
_geom_bond_distance
_geom_bond_site_symmetry_2
NiA S1A 2.1412(18) 2_565
NiA S1A 2.1412(17) .
NiA S2A 2.1464(16) 2_565
NiA S2A 2.1464(16) .
S1A C1A 1.705(6) .
S2A C2A 1.708(7) .
N1A C3A 1.146(9) .
N2A C4A 1.125(8) .
C1A C2A 1.368(9) .
C1A C3A 1.427(10) .
C2A C4A 1.434(9) .
NiB S4B 2.1398(18) .
NiB S2B 2.1408(17) .
NiB S3B 2.1438(17) .
NiB S1B 2.1440(17) .
S1B C1B 1.707(6) .
S2B C2B 1.706(6) .
S3B C5B 1.701(6) .
S4B C7B 1.708(6) .
N1B C3B 1.123(7) .
N2B C4B 1.124(7) .
N3B C6B 1.141(7) .
N4B C8B 1.137(7) .
C1B C2B 1.361(8) .
C1B C3B 1.446(8) .
C2B C4B 1.435(8) .
C5B C7B 1.358(8) .
C5B C6B 1.439(8) .
C7B C8B 1.437(8) .
NiC S4C 2.1435(17) .
NiC S2C 2.1470(17) .
NiC S1C 2.1483(17) .
NiC S3C 2.1537(17) .
S1C C1C 1.717(5) .
S2C C2C 1.712(6) .
S3C C6C 1.717(6) .
S4C C4C 1.706(5) .
N1C C3C 1.118(7) .
N2C C5C 1.130(7) .
N3C C7C 1.160(7) .
N4C C8C 1.130(7) .
C1C C2C 1.358(8) .
C1C C3C 1.453(8) .
C2C C5C 1.434(8) .
C4C C6C 1.362(8) .
C4C C8C 1.440(8) .
C6C C7C 1.422(8) .
N1 C2 1.386(12) .
N1 C3 1.463(13) .
N1 C1 1.476(12) .
N2 C6 1.356(11) .
N2 C4 1.406(11) .
N2 C5 1.408(12) .
N3 C7 1.36(4) .
N3 C9 1.46(3) .
N3 C8 1.55(4) .
O1 C10 1.7263 .
C10 C11 1.3345 .
